data_1528862
loop_
_publ_author_name
'Serafin, M.'
'Hoppe, R.'

_publ_section_title
;
 Die Koordinationszahl 5 bei Rb Nb O3: Eine Pyrgomstruktur
;
_journal_name_full Naturwissenschaften
_journal_page_first 50
_journal_page_last 51
_journal_volume 66
_journal_year 1979
_chemical_formula_sum 'Nb O3 Rb'
_chemical_name_systematic 'Rb Nb O3'
_space_group_IT_number 2
_symmetry_space_group_name_Hall '-P 1'
_symmetry_space_group_name_H-M 'P -1'
_cell_angle_alpha 94.6
_cell_angle_beta 93.5
_cell_angle_gamma 113.9
_cell_formula_units_Z 4
_cell_length_a 8.87
_cell_length_b 8.39
_cell_length_c 5.11
_cell_volume 344.725
_citation_journal_id_ASTM NATWAY
_cod_data_source_file Serafin_NATWAY_1979_18.cif
_cod_data_source_block Nb1O3Rb1
_cod_original_cell_volume 344.7245
_cod_original_formula_sum 'Nb1 O3 Rb1'
_cod_database_code 1528862

loop_
_symmetry_equiv_pos_as_xyz
x,y,z
-x,-y,-z

loop_
_atom_site_label
_atom_site_type_symbol
_atom_site_fract_x
_atom_site_fract_y
_atom_site_fract_z
_atom_site_occupancy
_atom_site_U_iso_or_equiv
Rb1 Rb+1 0 0.5 0.5 1 0.0
O1 O-2 0.2962 0.1213 0.197 1 0.0
Rb2 Rb+1 0.5 0.5 0.5 1 0.0
O3 O-2 0.2735 0.2197 0.715 1 0.0
O5 O-2 0.3167 0.8927 0.595 1 0.0
Nb1 Nb+5 0.1439 0.2147 -0.003 1 0.0
Rb3 Rb+1 0.4027 0.7959 0.0847 1 0.0
O4 O-2 0.0428 0.78 0.218 1 0.0
Nb2 Nb+5 0.8127 0.0112 0.5301 1 0.0
O6 O-2 0.2276 0.4379 0.147 1 0.0
O2 O-2 -0.0082 0.0736 0.262 1 0.0
